data_2201344
loop_
_publ_author_name
'Yanhua, Feng'
'Xianhong, Yin'
'Lin, Chen'
'Minyu, Tan'
'Kaibei, Yu'

_publ_section_title (<i>Z</i>)-4-(4-{4-[(<i>Z</i>)-1-Methyl-3-oxobut-1-enylamino]phenoxy}phenylamino)pent-3-en-2-one
_journal_issue 10
_journal_name_full 'Acta Crystallographica Section E'
_journal_page_first o1154
_journal_page_last o1156
_journal_paper_doi 10.1107/S1600536802017336
_journal_volume 58
_journal_year 2002
_chemical_formula_iupac 'C22 H24 N2 O3'
_chemical_formula_moiety 'C22 H24 N2 O3'
_chemical_formula_sum 'C22 H24 N2 O3'
_chemical_formula_weight 364.43
_chemical_melting_point 160
_chemical_name_systematic
;
(Z)-4-(4-{4-[(Z)-1-Methyl-3-oxobut-1-enylamino]phenoxy}phenylamino)pent-3-en-
2-one
;
_space_group_IT_number 14
_symmetry_cell_setting monoclinic
_symmetry_space_group_name_Hall '-P 2ybc'
_symmetry_space_group_name_H-M 'P 1 21/c 1'
_atom_sites_solution_hydrogens geom
_atom_sites_solution_primary direct
_atom_sites_solution_secondary difmap
_cell_angle_alpha 90.00
_cell_angle_beta 107.530(10)
_cell_angle_gamma 90.00
_cell_formula_units_Z 4
_cell_length_a 8.7690(10)
_cell_length_b 20.073(4)
_cell_length_c 11.928(2)
_cell_measurement_reflns_used 26
_cell_measurement_temperature 296(2)
_cell_measurement_theta_max 15.24
_cell_measurement_theta_min 3.17
_cell_volume 2002.1(6)
_computing_cell_refinement XSCANS
_computing_data_collection 'XSCANS (Fait, 1991)'
_computing_data_reduction 'SHELXTL (Sheldrick, 1997b)'
_computing_molecular_graphics 'ORTEP-3 for Windows (Farrugia, 1997)'
_computing_publication_material SHELXTL
_computing_structure_refinement 'SHELXL97 (Sheldrick, 1997a)'
_computing_structure_solution 'SHELXS97 (Sheldrick, 1990)'
_diffrn_ambient_temperature 296(2)
_diffrn_measured_fraction_theta_full 1.000
_diffrn_measured_fraction_theta_max 1.000
_diffrn_measurement_device_type 'Siemens P4'
_diffrn_measurement_method \w
_diffrn_radiation_monochromator graphite
_diffrn_radiation_source 'normal-focus sealed tube'
_diffrn_radiation_type MoK\a
_diffrn_radiation_wavelength 0.71073
_diffrn_reflns_av_R_equivalents 0.0098
_diffrn_reflns_av_sigmaI/netI 0.0293
_diffrn_reflns_limit_h_max 10
_diffrn_reflns_limit_h_min 0
_diffrn_reflns_limit_k_max 23
_diffrn_reflns_limit_k_min 0
_diffrn_reflns_limit_l_max 13
_diffrn_reflns_limit_l_min -14
_diffrn_reflns_number 3762
_diffrn_reflns_theta_full 25.00
_diffrn_reflns_theta_max 25.00
_diffrn_reflns_theta_min 2.03
_diffrn_standards_decay_% 4.41
_diffrn_standards_interval_count 97
_diffrn_standards_number 3
_exptl_absorpt_coefficient_mu 0.081
_exptl_absorpt_correction_type none
_exptl_crystal_colour Yellow
_exptl_crystal_density_diffrn 1.209
_exptl_crystal_density_method 'not measured'
_exptl_crystal_description Monoclinic
_exptl_crystal_F_000 776
_exptl_crystal_size_max 0.54
_exptl_crystal_size_mid 0.52
_exptl_crystal_size_min 0.44
_refine_diff_density_max 0.156
_refine_diff_density_min -0.147
_refine_ls_extinction_coef 0.0223(19)
_refine_ls_extinction_expression Fc^*^=kFc[1+0.001xFc^2^\l^3^/sin(2\q)]^-1/4^
_refine_ls_extinction_method SHELXL97
_refine_ls_goodness_of_fit_ref 0.982
_refine_ls_hydrogen_treatment constr
_refine_ls_matrix_type full
_refine_ls_number_parameters 249
_refine_ls_number_reflns 3520
_refine_ls_number_restraints 0
_refine_ls_restrained_S_all 0.982
_refine_ls_R_factor_all 0.0631
_refine_ls_R_factor_gt 0.0383
_refine_ls_shift/su_max <0.001
_refine_ls_shift/su_mean 0.000
_refine_ls_structure_factor_coef Fsqd
_refine_ls_weighting_details 'calc w = 1/[\s^2^(Fo^2^)+(0.0609P)^2^] where P = (Fo^2^+2Fc^2^)/3'
_refine_ls_weighting_scheme calc
_refine_ls_wR_factor_gt 0.0976
_refine_ls_wR_factor_ref 0.1060
_reflns_number_gt 2338
_reflns_number_total 3520
_reflns_threshold_expression I>2\s(I)
_cod_data_source_file cf6201.cif
_cod_data_source_block I
_cod_depositor_comments
;
The following automatic conversions were performed:
'_symmetry_cell_setting' value 'Monoclinic' changed to 'monoclinic'
according to '/home/saulius/struct/CIF-dictionaries/cif_core.dic'
dictionary named 'cif_core.dic' version 2.4.1 from 2010-06-29.

Automatic conversion script
Id: cif_fix_enum 1527 2010-12-29 10:47:43Z saulius 

The following automatic conversions were performed:

'_symmetry_cell_setting' value 'Monoclinic' changed to 'monoclinic'
according to /home/saulius/struct/CIF-dictionaries/cif_core.dic
dictionary named 'cif_core.dic' version 2.4.1 from 2010-06-29.

Automatic conversion script
Id: cif_fix_values 1715 2011-07-08 13:25:40Z adriana 
;
_cod_original_sg_symbol_H-M 'P 21/c'
_cod_database_code 2201344
_cod_database_fobs_code 2201344

loop_
_symmetry_equiv_pos_as_xyz
'x, y, z'
'-x, y+1/2, -z+1/2'
'-x, -y, -z'
'x, -y-1/2, z-1/2'

loop_
_atom_site_label
_atom_site_fract_x
_atom_site_fract_y
_atom_site_fract_z
_atom_site_U_iso_or_equiv
_atom_site_adp_type
_atom_site_calc_flag
_atom_site_refinement_flags
_atom_site_occupancy
_atom_site_disorder_assembly
_atom_site_disorder_group
_atom_site_type_symbol
O1 0.92145(14) 0.62846(6) 0.35108(10) 0.0635(4) Uani d . 1 . . O
O2 1.69208(15) 0.81683(6) 0.35141(11) 0.0683(4) Uani d . 1 . . O
O3 0.35937(14) 0.60130(6) 0.73952(10) 0.0636(4) Uani d . 1 . . O
N1 1.47304(16) 0.78311(7) 0.45227(12) 0.0559(4) Uani d . 1 . . N
H1N 1.5035 0.7881 0.3907 0.067 Uiso calc R 1 . . H
N2 0.60387(17) 0.55880(7) 0.67380(12) 0.0546(4) Uani d . 1 . . N
H2N 0.5336 0.5885 0.6751 0.066 Uiso calc R 1 . . H
C1 1.05639(19) 0.66896(8) 0.38356(14) 0.0487(4) Uani d . 1 . . C
C2 1.0751(2) 0.71426(9) 0.30265(15) 0.0583(5) Uani d . 1 . . C
H2 0.9956 0.7192 0.2311 0.070 Uiso calc R 1 . . H
C3 1.2122(2) 0.75256(9) 0.32761(14) 0.0563(5) Uani d . 1 . . C
H3 1.2247 0.7833 0.2727 0.068 Uiso calc R 1 . . H
C4 1.33097(19) 0.74546(8) 0.43388(14) 0.0482(4) Uani d . 1 . . C
C5 1.3103(2) 0.69937(8) 0.51422(14) 0.0512(4) Uani d . 1 . . C
H5 1.3899 0.6938 0.5855 0.061 Uiso calc R 1 . . H
C6 1.1729(2) 0.66161(8) 0.48979(15) 0.0519(4) Uani d . 1 . . C
H6 1.1591 0.6313 0.5449 0.062 Uiso calc R 1 . . H
C7 1.5679(2) 0.81219(8) 0.54934(14) 0.0492(4) Uani d . 1 . . C
C8 1.5212(2) 0.81218(9) 0.66039(15) 0.0659(5) Uani d . 1 . . C
H8A 1.4071 0.8158 0.6413 0.079 Uiso calc R 1 . . H
H8B 1.5707 0.8493 0.7085 0.079 Uiso calc R 1 . . H
H8C 1.5560 0.7714 0.7024 0.079 Uiso calc R 1 . . H
C9 1.7058(2) 0.84277(9) 0.54584(15) 0.0562(5) Uani d . 1 . . C
H9 1.7661 0.8647 0.6133 0.067 Uiso calc R 1 . . H
C10 1.7636(2) 0.84345(9) 0.44711(18) 0.0596(5) Uani d . 1 . . C
C11 1.9204(3) 0.87707(13) 0.4580(2) 0.0959(8) Uani d . 1 . . C
H11A 2.0058 0.8455 0.4850 0.115 Uiso calc R 1 . . H
H11B 1.9357 0.9131 0.5132 0.115 Uiso calc R 1 . . H
H11C 1.9199 0.8941 0.3827 0.115 Uiso calc R 1 . . H
C12 0.85222(19) 0.61089(9) 0.43774(14) 0.0506(4) Uani d . 1 . . C
C13 0.8098(2) 0.54588(9) 0.44410(15) 0.0593(5) Uani d . 1 . . C
H13 0.8358 0.5141 0.3960 0.071 Uiso calc R 1 . . H
C14 0.7283(2) 0.52713(9) 0.52186(16) 0.0589(5) Uani d . 1 . . C
H14 0.6963 0.4831 0.5240 0.071 Uiso calc R 1 . . H
C15 0.69427(19) 0.57348(8) 0.59622(14) 0.0484(4) Uani d . 1 . . C
C16 0.7400(2) 0.63882(8) 0.59033(17) 0.0598(5) Uani d . 1 . . C
H16 0.7189 0.6703 0.6409 0.072 Uiso calc R 1 . . H
C17 0.8168(2) 0.65795(9) 0.50999(17) 0.0630(5) Uani d . 1 . . C
H17 0.8444 0.7023 0.5048 0.076 Uiso calc R 1 . . H
C18 0.6086(2) 0.50707(8) 0.74516(15) 0.0523(4) Uani d . 1 . . C
C19 0.7301(3) 0.45345(10) 0.7543(2) 0.0850(7) Uani d . 1 . . C
H19A 0.6895 0.4215 0.6926 0.102 Uiso calc R 1 . . H
H19B 0.7519 0.4317 0.8292 0.102 Uiso calc R 1 . . H
H19C 0.8269 0.4727 0.7470 0.102 Uiso calc R 1 . . H
C20 0.5030(2) 0.50409(9) 0.80976(15) 0.0558(5) Uani d . 1 . . C
H20 0.5128 0.4687 0.8617 0.067 Uiso calc R 1 . . H
C21 0.3804(2) 0.55107(9) 0.80295(14) 0.0526(4) Uani d . 1 . . C
C22 0.2654(3) 0.53914(11) 0.87256(19) 0.0815(6) Uani d . 1 . . C
H22A 0.2664 0.5768 0.9224 0.098 Uiso calc R 1 . . H
H22B 0.2970 0.5000 0.9200 0.098 Uiso calc R 1 . . H
H22C 0.1596 0.5330 0.8197 0.098 Uiso calc R 1 . . H

loop_
_atom_site_aniso_label
_atom_site_aniso_U_11
_atom_site_aniso_U_22
_atom_site_aniso_U_33
_atom_site_aniso_U_12
_atom_site_aniso_U_13
_atom_site_aniso_U_23
O1 0.0600(8) 0.0837(9) 0.0490(7) -0.0247(7) 0.0197(6) -0.0044(6)
O2 0.0692(8) 0.0803(9) 0.0606(8) -0.0169(7) 0.0274(7) -0.0014(7)
O3 0.0677(8) 0.0636(8) 0.0643(8) 0.0171(7) 0.0273(7) 0.0143(7)
N1 0.0555(9) 0.0692(10) 0.0445(8) -0.0133(7) 0.0174(7) 0.0023(7)
N2 0.0556(9) 0.0495(8) 0.0658(9) 0.0063(7) 0.0289(8) 0.0091(7)
C1 0.0471(10) 0.0572(10) 0.0445(9) -0.0062(8) 0.0180(8) -0.0025(8)
C2 0.0558(11) 0.0734(12) 0.0436(9) -0.0089(9) 0.0117(8) 0.0063(9)
C3 0.0628(11) 0.0629(11) 0.0432(9) -0.0090(9) 0.0158(9) 0.0103(8)
C4 0.0474(9) 0.0533(10) 0.0473(9) -0.0041(8) 0.0193(8) 0.0019(8)
C5 0.0467(10) 0.0579(10) 0.0474(9) 0.0015(8) 0.0115(8) 0.0091(8)
C6 0.0534(10) 0.0552(10) 0.0505(10) -0.0023(9) 0.0208(8) 0.0097(8)
C7 0.0535(10) 0.0446(9) 0.0470(9) 0.0045(8) 0.0114(8) 0.0044(8)
C8 0.0803(14) 0.0636(12) 0.0566(11) -0.0011(10) 0.0249(10) -0.0035(9)
C9 0.0552(10) 0.0549(10) 0.0535(10) -0.0048(9) 0.0085(9) -0.0021(8)
C10 0.0516(11) 0.0558(11) 0.0690(12) -0.0033(9) 0.0147(10) 0.0052(9)
C11 0.0664(14) 0.117(2) 0.1059(18) -0.0299(13) 0.0282(13) -0.0030(15)
C12 0.0429(9) 0.0645(12) 0.0446(9) -0.0096(8) 0.0136(8) 0.0008(8)
C13 0.0638(12) 0.0634(12) 0.0545(10) -0.0129(9) 0.0235(9) -0.0136(9)
C14 0.0670(12) 0.0500(10) 0.0638(11) -0.0144(9) 0.0257(10) -0.0062(9)
C15 0.0438(9) 0.0493(10) 0.0540(10) 0.0007(8) 0.0174(8) 0.0036(8)
C16 0.0683(12) 0.0471(10) 0.0751(12) 0.0030(9) 0.0384(10) -0.0005(9)
C17 0.0712(12) 0.0464(10) 0.0819(13) -0.0042(9) 0.0387(11) 0.0048(10)
C18 0.0511(10) 0.0492(10) 0.0556(10) 0.0034(8) 0.0149(9) 0.0062(8)
C19 0.0886(16) 0.0806(15) 0.0990(16) 0.0319(12) 0.0481(14) 0.0344(13)
C20 0.0611(11) 0.0551(11) 0.0535(10) 0.0037(9) 0.0207(9) 0.0130(8)
C21 0.0526(10) 0.0615(11) 0.0445(9) -0.0005(9) 0.0158(8) 0.0007(9)
C22 0.0814(14) 0.0997(17) 0.0770(13) 0.0151(13) 0.0443(12) 0.0142(12)

loop_
_atom_type_symbol
_atom_type_description
_atom_type_scat_dispersion_real
_atom_type_scat_dispersion_imag
_atom_type_scat_source
C C 0.0033 0.0016 'International Tables Vol C Tables 4.2.6.8 and 6.1.1.4'
H H 0.0000 0.0000 'International Tables Vol C Tables 4.2.6.8 and 6.1.1.4'
N N 0.0061 0.0033 'International Tables Vol C Tables 4.2.6.8 and 6.1.1.4'
O O 0.0106 0.0060 'International Tables Vol C Tables 4.2.6.8 and 6.1.1.4'

loop_
_geom_angle_atom_site_label_1
_geom_angle_atom_site_label_2
_geom_angle_atom_site_label_3
_geom_angle
_geom_angle_publ_flag
C1 O1 C12 117.75(12) y
C7 N1 C4 130.90(14) y
C7 N1 H1N 114.5 ?
C4 N1 H1N 114.5 ?
C18 N2 C15 131.37(14) y
C18 N2 H2N 114.3 ?
C15 N2 H2N 114.3 ?
C2 C1 C6 120.43(15) ?
C2 C1 O1 117.61(15) ?
C6 C1 O1 121.84(14) ?
C1 C2 C3 119.86(16) ?
C1 C2 H2 120.1 ?
C3 C2 H2 120.1 ?
C2 C3 C4 120.40(15) ?
C2 C3 H3 119.8 ?
C4 C3 H3 119.8 ?
C5 C4 C3 118.94(15) ?
C5 C4 N1 122.85(15) y
C3 C4 N1 118.10(14) y
C6 C5 C4 120.67(16) ?
C6 C5 H5 119.7 ?
C4 C5 H5 119.7 ?
C1 C6 C5 119.70(15) ?
C1 C6 H6 120.2 ?
C5 C6 H6 120.2 ?
N1 C7 C9 119.59(15) y
N1 C7 C8 119.99(15) y
C9 C7 C8 120.41(16) ?
C7 C8 H8A 109.5 ?
C7 C8 H8B 109.5 ?
H8A C8 H8B 109.5 ?
C7 C8 H8C 109.5 ?
H8A C8 H8C 109.5 ?
H8B C8 H8C 109.5 ?
C7 C9 C10 124.82(17) ?
C7 C9 H9 117.6 ?
C10 C9 H9 117.6 ?
O2 C10 C9 123.44(16) ?
O2 C10 C11 117.84(18) ?
C9 C10 C11 118.71(19) ?
C10 C11 H11A 109.5 ?
C10 C11 H11B 109.5 ?
H11A C11 H11B 109.5 ?
C10 C11 H11C 109.5 ?
H11A C11 H11C 109.5 ?
H11B C11 H11C 109.5 ?
C13 C12 C17 120.31(15) ?
C13 C12 O1 118.05(15) ?
C17 C12 O1 121.48(15) ?
C12 C13 C14 120.13(17) ?
C12 C13 H13 119.9 ?
C14 C13 H13 119.9 ?
C15 C14 C13 120.24(16) ?
C15 C14 H14 119.9 ?
C13 C14 H14 119.9 ?
C14 C15 C16 119.09(16) ?
C14 C15 N2 123.45(15) y
C16 C15 N2 117.30(15) y
C15 C16 C17 120.64(16) ?
C15 C16 H16 119.7 ?
C17 C16 H16 119.7 ?
C12 C17 C16 119.53(16) ?
C12 C17 H17 120.2 ?
C16 C17 H17 120.2 ?
N2 C18 C20 119.66(15) y
N2 C18 C19 119.41(16) y
C20 C18 C19 120.92(16) ?
C18 C19 H19A 109.5 ?
C18 C19 H19B 109.5 ?
H19A C19 H19B 109.5 ?
C18 C19 H19C 109.5 ?
H19A C19 H19C 109.5 ?
H19B C19 H19C 109.5 ?
C18 C20 C21 124.65(16) ?
C18 C20 H20 117.7 ?
C21 C20 H20 117.7 ?
O3 C21 C20 123.20(16) ?
O3 C21 C22 117.68(16) ?
C20 C21 C22 119.09(16) ?
C21 C22 H22A 109.5 ?
C21 C22 H22B 109.5 ?
H22A C22 H22B 109.5 ?
C21 C22 H22C 109.5 ?
H22A C22 H22C 109.5 ?
H22B C22 H22C 109.5 ?

loop_
_geom_bond_atom_site_label_1
_geom_bond_atom_site_label_2
_geom_bond_site_symmetry_2
_geom_bond_distance
_geom_bond_publ_flag
O1 C1 . 1.3911(19) y
O1 C12 . 1.3926(19) y
O2 C10 . 1.245(2) y
O3 C21 . 1.2406(19) y
N1 C7 . 1.339(2) y
N1 C4 . 1.417(2) y
N1 H1N . 0.860 ?
N2 C18 . 1.335(2) y
N2 C15 . 1.419(2) y
N2 H2N . 0.860 ?
C1 C2 . 1.371(2) ?
C1 C6 . 1.375(2) ?
C2 C3 . 1.382(2) ?
C2 H2 . 0.930 ?
C3 C4 . 1.385(2) ?
C3 H3 . 0.930 ?
C4 C5 . 1.383(2) ?
C5 C6 . 1.378(2) ?
C5 H5 . 0.930 ?
C6 H6 . 0.930 ?
C7 C9 . 1.368(2) y
C7 C8 . 1.500(2) ?
C8 H8A . 0.960 ?
C8 H8B . 0.960 ?
C8 H8C . 0.960 ?
C9 C10 . 1.415(2) ?
C9 H9 . 0.930 ?
C10 C11 . 1.502(3) ?
C11 H11A . 0.960 ?
C11 H11B . 0.960 ?
C11 H11C . 0.960 ?
C12 C13 . 1.365(2) ?
C12 C17 . 1.376(2) ?
C13 C14 . 1.383(2) ?
C13 H13 . 0.930 ?
C14 C15 . 1.379(2) ?
C14 H14 . 0.930 ?
C15 C16 . 1.380(2) ?
C16 C17 . 1.381(2) ?
C16 H16 . 0.930 ?
C17 H17 . 0.930 ?
C18 C20 . 1.373(2) y
C18 C19 . 1.495(2) ?
C19 H19A . 0.960 ?
C19 H19B . 0.960 ?
C19 H19C . 0.960 ?
C20 C21 . 1.414(2) ?
C20 H20 . 0.930 ?
C21 C22 . 1.505(2) ?
C22 H22A . 0.960 ?
C22 H22B . 0.960 ?
C22 H22C . 0.960 ?

loop_
_geom_contact_atom_site_label_1
_geom_contact_atom_site_label_2
_geom_contact_distance
_geom_contact_site_symmetry_2
_geom_contact_publ_flag
H8C O2 2.54 4_565 y
H16 O2 2.60 4_465 y

loop_
_geom_hbond_atom_site_label_D
_geom_hbond_atom_site_label_H
_geom_hbond_atom_site_label_A
_geom_hbond_site_symmetry_A
_geom_hbond_distance_DH
_geom_hbond_distance_HA
_geom_hbond_distance_DA
_geom_hbond_angle_DHA
_geom_hbond_publ_flag
N1 H1N O2 . 0.86 1.94 2.643(2) 138.5 y
N2 H2N O3 . 0.86 1.92 2.637(2) 139.4 y
C6 H6 O3 1_655 0.93 2.53 3.175(2) 127.1 y

loop_
_geom_torsion_atom_site_label_1
_geom_torsion_atom_site_label_2
_geom_torsion_atom_site_label_3
_geom_torsion_atom_site_label_4
_geom_torsion
_geom_torsion_publ_flag
C12 O1 C1 C2 -145.43(16) ?
C12 O1 C1 C6 38.6(2) ?
C6 C1 C2 C3 0.3(3) ?
O1 C1 C2 C3 -175.70(15) ?
C1 C2 C3 C4 0.0(3) ?
C2 C3 C4 C5 0.2(3) ?
C2 C3 C4 N1 176.38(16) ?
C7 N1 C4 C5 -40.1(3) ?
C7 N1 C4 C3 143.88(18) ?
C3 C4 C5 C6 -0.8(2) ?
N1 C4 C5 C6 -176.80(15) ?
C2 C1 C6 C5 -1.0(3) ?
O1 C1 C6 C5 174.93(15) ?
C4 C5 C6 C1 1.2(3) ?
C4 N1 C7 C9 175.96(17) y
C4 N1 C7 C8 -5.1(3) ?
N1 C7 C9 C10 -3.6(3) y
C8 C7 C9 C10 177.49(17) ?
C7 C9 C10 O2 1.3(3) y
C7 C9 C10 C11 -177.81(19) y
C1 O1 C12 C13 -134.49(16) ?
C1 O1 C12 C17 50.0(2) ?
C17 C12 C13 C14 1.2(3) ?
O1 C12 C13 C14 -174.42(15) ?
C12 C13 C14 C15 -2.2(3) ?
C13 C14 C15 C16 1.2(3) ?
C13 C14 C15 N2 176.52(16) ?
C18 N2 C15 C14 44.0(3) ?
C18 N2 C15 C16 -140.55(19) ?
C14 C15 C16 C17 0.9(3) ?
N2 C15 C16 C17 -174.69(16) ?
C13 C12 C17 C16 0.9(3) ?
O1 C12 C17 C16 176.37(16) ?
C15 C16 C17 C12 -2.0(3) ?
C15 N2 C18 C20 -178.18(16) y
C15 N2 C18 C19 2.4(3) ?
N2 C18 C20 C21 3.3(3) y
C19 C18 C20 C21 -177.29(18) ?
C18 C20 C21 O3 -2.3(3) y
C18 C20 C21 C22 175.70(18) y

loop_
_cod_related_entry_id
_cod_related_entry_database
_cod_related_entry_code
1 ChemSpider 30654667
